data_7250632
loop_
_publ_author_name
'Zhao, Bin-shan'
'Zhang, Chao'
'Lu, Zu-jia'
'Dong, Wen-shuai'
'Xu, Mei-qi'
'Li, Cong'
'Yu, Qi-yao'
'Zhang, Jian-guo'

_publ_section_title
;
 Comparative study of two copper perchlorate hydrazide complexes: impact
 of coordination chemistry on laser sensitivity and energetic properties
;
_journal_issue 19
_journal_name_full CrystEngComm
_journal_page_first 3032
_journal_page_last 3040
_journal_paper_doi 10.1039/D5CE00148J
_journal_volume 27
_journal_year 2025
_chemical_formula_moiety 'C21 H24 Cu N6 O3, 2(Cl O4)'
_chemical_formula_sum 'C21 H24 Cl2 Cu N6 O11'
_chemical_formula_weight 670.90
_space_group_crystal_system monoclinic
_space_group_IT_number 14
_space_group_name_Hall '-P 2ybc'
_space_group_name_H-M_alt 'P 1 21/c 1'
_atom_sites_solution_hydrogens geom
_atom_sites_solution_primary direct
_atom_sites_solution_secondary difmap
_audit_block_doi 10.5517/ccdc.csd.cc2lxpv2
_audit_creation_date 2024-05-31
_audit_creation_method
;
  Olex2 1.1
  (compiled 2011.02.15 svn.r1672, GUI svn.r3494)
;
_audit_update_record
;
2024-12-17 deposited with the CCDC.	2025-04-02 downloaded from the CCDC.
;
_cell_angle_alpha 90.00
_cell_angle_beta 101.075(4)
_cell_angle_gamma 90.00
_cell_formula_units_Z 4
_cell_length_a 15.0312(6)
_cell_length_b 9.3081(4)
_cell_length_c 19.6029(8)
_cell_measurement_reflns_used 1735
_cell_measurement_temperature 120.0(10)
_cell_measurement_theta_max 25.2410
_cell_measurement_theta_min 3.5160
_cell_volume 2691.6(2)
_computing_cell_refinement
;
CrysAlisPro, Agilent Technologies,
Version 1.171.37.35 (release 13-08-2014 CrysAlis171 .NET)
(compiled Aug 13 2014,18:06:01)
;
_computing_data_collection
;
CrysAlisPro, Agilent Technologies,
Version 1.171.37.35 (release 13-08-2014 CrysAlis171 .NET)
(compiled Aug 13 2014,18:06:01)
;
_computing_data_reduction
;
CrysAlisPro, Agilent Technologies,
Version 1.171.37.35 (release 13-08-2014 CrysAlis171 .NET)
(compiled Aug 13 2014,18:06:01)
;
_computing_molecular_graphics
;
O. V. Dolomanov, L. J. Bourhis, R. J. Gildea, J. A. K. Howard and H. Puschmann,
OLEX2: a complete structure solution, refinement and analysis program.
J. Appl. Cryst. (2009). 42, 339-341.
;
_computing_publication_material
;
O. V. Dolomanov, L. J. Bourhis, R. J. Gildea, J. A. K. Howard and H. Puschmann,
OLEX2: a complete structure solution, refinement and analysis program.
J. Appl. Cryst. (2009). 42, 339-341.
;
_computing_structure_refinement 'SHELXL-97 (Sheldrick, 1997)'
_computing_structure_solution 'A short history of SHELX (Sheldrick, 2007)/Bruker'
_diffrn_ambient_environment N~2~
_diffrn_ambient_temperature 120.0(10)
_diffrn_detector 'CCD plate'
_diffrn_detector_area_resol_mean 16.0971
_diffrn_detector_type Eos
_diffrn_measured_fraction_theta_full 0.9963
_diffrn_measured_fraction_theta_max 0.8266
_diffrn_measurement_details
;
#__ type_ start__ end____ width___ exp.time_
  1 omega    5.00   74.00   1.0000    3.0000
omega____ theta____ kappa____ phi______ frames
    -       16.0852   19.0000  120.0000 69

#__ type_ start__ end____ width___ exp.time_
  2 omega  -22.00   39.00   1.0000    3.0000
omega____ theta____ kappa____ phi______ frames
    -       16.0852  -77.0000  -60.0000 61

#__ type_ start__ end____ width___ exp.time_
  3 omega  -24.00   24.00   1.0000    3.0000
omega____ theta____ kappa____ phi______ frames
    -      -11.0070  -99.0000 -180.0000 48

#__ type_ start__ end____ width___ exp.time_
  4 omega   41.00   80.00   1.0000    3.0000
omega____ theta____ kappa____ phi______ frames
    -       16.0852  178.0000 -120.0000 39

#__ type_ start__ end____ width___ exp.time_
  5 omega  -48.00  -12.00   1.0000    3.0000
omega____ theta____ kappa____ phi______ frames
    -      -10.7727   96.0000   98.0000 36
;
_diffrn_measurement_device 'four-circle diffractometer'
_diffrn_measurement_device_type 'Xcalibur, Eos, Gemini'
_diffrn_measurement_method '\w scans'
_diffrn_orient_matrix_UB_11 0.0323241000
_diffrn_orient_matrix_UB_12 -0.0489397000
_diffrn_orient_matrix_UB_13 -0.0084846000
_diffrn_orient_matrix_UB_21 0.0314268000
_diffrn_orient_matrix_UB_22 0.0216931000
_diffrn_orient_matrix_UB_23 0.0299637000
_diffrn_orient_matrix_UB_31 -0.0166145000
_diffrn_orient_matrix_UB_32 -0.0541898000
_diffrn_orient_matrix_UB_33 0.0196809000
_diffrn_radiation_monochromator graphite
_diffrn_radiation_probe x-ray
_diffrn_radiation_type 'Mo K\a'
_diffrn_radiation_wavelength 0.71073
_diffrn_reflns_av_R_equivalents 0.0626
_diffrn_reflns_av_unetI/netI 0.0904
_diffrn_reflns_limit_h_max 18
_diffrn_reflns_limit_h_min -18
_diffrn_reflns_limit_k_max 10
_diffrn_reflns_limit_k_min -11
_diffrn_reflns_limit_l_max 24
_diffrn_reflns_limit_l_min -22
_diffrn_reflns_number 12668
_diffrn_reflns_theta_full 26.00
_diffrn_reflns_theta_max 26.00
_diffrn_reflns_theta_min 3.05
_diffrn_source 'Enhance (Mo) X-ray Source'
_exptl_absorpt_coefficient_mu 1.080
_exptl_absorpt_correction_T_max 1.00000
_exptl_absorpt_correction_T_min 0.76835
_exptl_absorpt_correction_type multi-scan
_exptl_absorpt_process_details
;
CrysAlisPro, Agilent Technologies,
Version 1.171.37.35 (release 13-08-2014 CrysAlis171 .NET)
(compiled Aug 13 2014,18:06:01)
Empirical absorption correction using spherical harmonics,
 implemented in SCALE3 ABSPACK scaling algorithm.
;
_exptl_crystal_density_diffrn 1.656
_exptl_crystal_density_method 'not measured'
_exptl_crystal_description block
_exptl_crystal_F_000 1372
_exptl_crystal_size_max 0.25
_exptl_crystal_size_mid 0.23
_exptl_crystal_size_min 0.14
_refine_diff_density_max 1.636
_refine_diff_density_min -0.802
_refine_diff_density_rms 0.126
_refine_ls_extinction_method none
_refine_ls_goodness_of_fit_ref 1.050
_refine_ls_hydrogen_treatment mixed
_refine_ls_matrix_type full
_refine_ls_number_parameters 370
_refine_ls_number_reflns 5219
_refine_ls_number_restraints 0
_refine_ls_restrained_S_all 1.050
_refine_ls_R_factor_all 0.1064
_refine_ls_R_factor_gt 0.0697
_refine_ls_shift/su_max 0.002
_refine_ls_shift/su_mean 0.000
_refine_ls_structure_factor_coef Fsqd
_refine_ls_weighting_details 'calc w=1/[\s^2^(Fo^2^)+(0.0862P)^2^+5.2006P] where P=(Fo^2^+2Fc^2^)/3'
_refine_ls_weighting_scheme calc
_refine_ls_wR_factor_gt 0.1688
_refine_ls_wR_factor_ref 0.2031
_reflns_number_gt 3470
_reflns_number_total 5219
_reflns_threshold_expression >2sigma(I)
_cod_data_source_file d5ce00148j2.cif
_cod_data_source_block exp_9185
_cod_database_code 7250632
_reflns_odcompleteness_completeness 99.63
_reflns_odcompleteness_iscentric 1
_reflns_odcompleteness_theta 25.07

loop_
_space_group_symop_id
_space_group_symop_operation_xyz
1 'x, y, z'
2 '-x, y+1/2, -z+1/2'
3 '-x, -y, -z'
4 'x, -y-1/2, z-1/2'

loop_
_atom_site_label
_atom_site_type_symbol
_atom_site_fract_x
_atom_site_fract_y
_atom_site_fract_z
_atom_site_U_iso_or_equiv
_atom_site_adp_type
_atom_site_occupancy
_atom_site_symmetry_multiplicity
_atom_site_calc_flag
_atom_site_refinement_flags
_atom_site_disorder_assembly
_atom_site_disorder_group
Cu1 Cu 0.18848(4) 0.76109(7) 0.21920(3) 0.0217(2) Uani 1 1 d . . .
Cl2 Cl 0.00398(9) 0.23114(15) 0.03330(7) 0.0244(3) Uani 1 1 d . . .
O1 O 0.2468(2) 0.7251(4) 0.13827(18) 0.0230(9) Uani 1 1 d . . .
O2 O 0.2642(2) 0.6169(4) 0.28035(18) 0.0269(9) Uani 1 1 d . . .
N3 N 0.1336(3) 0.7818(5) 0.3056(2) 0.0254(11) Uani 1 1 d . . .
H3A H 0.1468 0.8709 0.3253 0.030 Uiso 1 1 calc R . .
H3B H 0.0716 0.7719 0.2944 0.030 Uiso 1 1 calc R . .
N4 N 0.1713(3) 0.6732(5) 0.3526(2) 0.0275(11) Uani 1 1 d . . .
H4 H 0.1511 0.6571 0.3912 0.033 Uiso 1 1 calc R . .
C5 C 0.3679(4) 0.6942(8) -0.0339(3) 0.0363(16) Uani 1 1 d . . .
H5 H 0.4162 0.7568 -0.0389 0.044 Uiso 1 1 calc R . .
O6 O 0.2938(2) 0.9395(4) 0.24461(18) 0.0248(9) Uani 1 1 d . . .
N7 N 0.0980(3) 0.5849(5) 0.1550(2) 0.0232(10) Uani 1 1 d . . .
H7A H 0.0933 0.5052 0.1818 0.028 Uiso 1 1 calc R . .
H7B H 0.0408 0.6196 0.1377 0.028 Uiso 1 1 calc R . .
N8 N 0.1443(3) 0.5521(5) 0.1008(2) 0.0252(11) Uani 1 1 d . . .
H8 H 0.1266 0.4803 0.0721 0.030 Uiso 1 1 calc R . .
N10 N 0.1897(3) 1.0422(5) 0.1607(2) 0.0243(11) Uani 1 1 d . . .
H10 H 0.1767 1.1103 0.1292 0.029 Uiso 1 1 calc R . .
C11 C 0.2148(3) 0.6321(6) 0.0941(3) 0.0198(12) Uani 1 1 d . . .
C12 C 0.2389(3) 0.5958(6) 0.3361(3) 0.0218(12) Uani 1 1 d . . .
N13 N 0.1242(3) 0.9376(5) 0.1683(2) 0.0238(10) Uani 1 1 d . . .
H13A H 0.0925 0.9108 0.1253 0.029 Uiso 1 1 calc R . .
H13B H 0.0838 0.9751 0.1933 0.029 Uiso 1 1 calc R . .
C14 C 0.2572(3) 0.6130(6) 0.0321(2) 0.0204(11) Uani 1 1 d . . .
C15 C 0.3360(4) 1.1538(6) 0.1919(2) 0.0229(12) Uani 1 1 d . . .
C16 C 0.2294(4) 0.5069(7) -0.0180(3) 0.0290(13) Uani 1 1 d . . .
H16 H 0.1818 0.4431 -0.0130 0.035 Uiso 1 1 calc R . .
C17 C 0.2725(4) 1.0368(6) 0.2022(3) 0.0237(12) Uani 1 1 d . . .
O18 O -0.0317(4) 0.2081(6) -0.0381(2) 0.0595(15) Uani 1 1 d . . .
C20 C 0.3748(4) 1.3995(7) 0.1763(3) 0.0285(13) Uani 1 1 d . . .
H20 H 0.3568 1.4971 0.1696 0.034 Uiso 1 1 calc R . .
C21 C 0.2864(4) 0.4906(7) 0.3883(3) 0.0258(13) Uani 1 1 d . . .
C22 C 0.3259(4) 0.7065(7) 0.0235(3) 0.0285(13) Uani 1 1 d . . .
H22 H 0.3446 0.7796 0.0570 0.034 Uiso 1 1 calc R . .
O23 O 0.1003(3) 0.2266(6) 0.0469(2) 0.0557(15) Uani 1 1 d . . .
C24 C 0.3646(4) 0.4302(7) 0.3760(3) 0.0333(15) Uani 1 1 d . . .
H24 H 0.3854 0.4531 0.3345 0.040 Uiso 1 1 calc R . .
O25 O -0.0284(3) 0.1193(5) 0.0726(2) 0.0493(13) Uani 1 1 d . . .
C26 C 0.2544(4) 0.4565(7) 0.4480(3) 0.0335(14) Uani 1 1 d . . .
H26 H 0.1990 0.4962 0.4558 0.040 Uiso 1 1 calc R . .
C27 C 0.3384(4) 0.5899(7) -0.0833(3) 0.0341(15) Uani 1 1 d . . .
H27 H 0.3649 0.5839 -0.1235 0.041 Uiso 1 1 calc R . .
C29 C 0.3109(4) 1.2957(7) 0.1827(3) 0.0287(13) Uani 1 1 d . . .
H29 H 0.2495 1.3226 0.1806 0.034 Uiso 1 1 calc R . .
C30 C 0.2712(4) 0.4945(8) -0.0751(3) 0.0375(16) Uani 1 1 d . . .
H30 H 0.2534 0.4206 -0.1084 0.045 Uiso 1 1 calc R . .
C31 C 0.4636(4) 1.3627(7) 0.1797(3) 0.0341(14) Uani 1 1 d . . .
H31 H 0.5073 1.4346 0.1761 0.041 Uiso 1 1 calc R . .
C32 C 0.4138(4) 0.3357(8) 0.4234(4) 0.0447(18) Uani 1 1 d . . .
H32 H 0.4678 0.2929 0.4145 0.054 Uiso 1 1 calc R . .
C34 C 0.4271(4) 1.1150(7) 0.1947(3) 0.0359(15) Uani 1 1 d . . .
H34 H 0.4454 1.0174 0.2008 0.043 Uiso 1 1 calc R . .
O35 O -0.0272(3) 0.3684(6) 0.0544(3) 0.0579(14) Uani 1 1 d . . .
C39 C 0.3829(4) 0.3045(8) 0.4843(3) 0.0448(18) Uani 1 1 d . . .
H39 H 0.4166 0.2417 0.5177 0.054 Uiso 1 1 calc R . .
C40 C 0.4895(4) 1.2203(8) 0.1883(4) 0.0424(17) Uani 1 1 d . . .
H40 H 0.5510 1.1947 0.1899 0.051 Uiso 1 1 calc R . .
C41 C 0.3038(4) 0.3643(8) 0.4961(3) 0.0420(17) Uani 1 1 d . . .
H41 H 0.2829 0.3421 0.5376 0.050 Uiso 1 1 calc R . .
Cl3 Cl 0.09792(9) 0.23957(15) 0.28728(7) 0.0250(3) Uani 1 1 d . . .
O9 O 0.1937(3) 0.2481(5) 0.2982(2) 0.0345(11) Uani 1 1 d . . .
O19 O 0.0689(3) 0.0941(5) 0.2880(3) 0.0536(14) Uani 1 1 d . . .
O28 O 0.0583(3) 0.3244(7) 0.3320(3) 0.0662(16) Uani 1 1 d . . .
O36 O 0.0641(3) 0.2851(6) 0.2146(3) 0.0559(15) Uani 1 1 d . . .

loop_
_atom_site_aniso_label
_atom_site_aniso_U_11
_atom_site_aniso_U_22
_atom_site_aniso_U_33
_atom_site_aniso_U_23
_atom_site_aniso_U_13
_atom_site_aniso_U_12
Cu1 0.0253(4) 0.0236(4) 0.0171(4) 0.0011(3) 0.0060(3) 0.0027(3)
Cl2 0.0262(7) 0.0263(8) 0.0196(7) 0.0016(5) 0.0019(5) 0.0001(6)
O1 0.0253(19) 0.024(2) 0.0201(19) -0.0037(16) 0.0058(16) -0.0079(17)
O2 0.034(2) 0.028(2) 0.021(2) 0.0039(17) 0.0114(16) 0.0024(18)
N3 0.026(2) 0.030(3) 0.019(2) 0.001(2) 0.0015(19) 0.004(2)
N4 0.033(3) 0.032(3) 0.018(2) 0.009(2) 0.006(2) 0.006(2)
C5 0.031(3) 0.057(5) 0.023(3) 0.008(3) 0.009(3) 0.003(3)
O6 0.0292(19) 0.024(2) 0.0203(19) 0.0046(16) 0.0033(16) 0.0005(17)
N7 0.030(2) 0.022(3) 0.020(2) -0.0014(19) 0.0121(19) -0.003(2)
N8 0.033(2) 0.024(3) 0.020(2) -0.002(2) 0.009(2) 0.000(2)
N10 0.032(2) 0.020(3) 0.020(2) 0.0038(19) 0.003(2) -0.001(2)
C11 0.017(2) 0.027(3) 0.016(2) 0.006(2) 0.003(2) 0.002(2)
C12 0.023(3) 0.023(3) 0.020(3) -0.003(2) 0.004(2) 0.000(2)
N13 0.025(2) 0.024(3) 0.021(2) 0.0005(19) 0.0010(18) -0.002(2)
C14 0.022(2) 0.026(3) 0.014(2) 0.004(2) 0.005(2) 0.001(2)
C15 0.032(3) 0.024(3) 0.012(2) 0.002(2) 0.004(2) -0.001(3)
C16 0.027(3) 0.031(4) 0.029(3) -0.004(3) 0.005(2) -0.001(3)
C17 0.034(3) 0.020(3) 0.017(3) -0.006(2) 0.006(2) 0.003(3)
O18 0.071(3) 0.058(4) 0.039(3) -0.011(2) -0.015(2) 0.022(3)
C20 0.038(3) 0.024(3) 0.025(3) 0.001(2) 0.008(2) 0.000(3)
C21 0.029(3) 0.029(4) 0.017(3) 0.001(2) 0.002(2) -0.007(3)
C22 0.032(3) 0.029(4) 0.025(3) -0.004(3) 0.008(2) -0.002(3)
O23 0.030(2) 0.093(5) 0.046(3) 0.031(3) 0.010(2) 0.008(2)
C24 0.027(3) 0.040(4) 0.032(3) 0.004(3) 0.004(3) -0.001(3)
O25 0.056(3) 0.044(3) 0.052(3) 0.013(2) 0.020(2) -0.003(2)
C26 0.041(3) 0.032(4) 0.028(3) 0.001(3) 0.007(3) 0.003(3)
C27 0.035(3) 0.050(4) 0.019(3) -0.003(3) 0.008(2) 0.008(3)
C29 0.029(3) 0.027(4) 0.032(3) -0.001(3) 0.009(3) 0.003(3)
C30 0.036(3) 0.051(5) 0.024(3) -0.011(3) 0.003(3) 0.005(3)
C31 0.037(3) 0.034(4) 0.033(3) -0.005(3) 0.011(3) -0.007(3)
C32 0.033(3) 0.049(5) 0.051(4) 0.013(4) 0.006(3) 0.002(3)
C34 0.037(3) 0.029(4) 0.040(4) -0.006(3) 0.004(3) 0.004(3)
O35 0.072(3) 0.039(3) 0.055(3) -0.015(3) -0.008(3) 0.017(3)
C39 0.040(4) 0.048(5) 0.039(4) 0.021(3) -0.011(3) 0.003(3)
C40 0.029(3) 0.040(4) 0.060(5) 0.001(3) 0.016(3) -0.002(3)
C41 0.048(4) 0.050(5) 0.027(3) 0.015(3) 0.007(3) 0.000(3)
Cl3 0.0227(7) 0.0238(8) 0.0290(7) -0.0003(6) 0.0060(6) 0.0003(6)
O9 0.023(2) 0.046(3) 0.034(2) 0.0075(19) 0.0062(18) -0.0011(18)
O19 0.061(3) 0.029(3) 0.084(4) -0.013(3) 0.046(3) -0.012(2)
O28 0.055(3) 0.067(4) 0.082(4) -0.039(3) 0.026(3) -0.005(3)
O36 0.046(3) 0.072(4) 0.047(3) 0.022(3) 0.001(2) 0.002(3)

loop_
_atom_type_symbol
_atom_type_description
_atom_type_scat_dispersion_real
_atom_type_scat_dispersion_imag
_atom_type_scat_source
C C 0.0033 0.0016 'International Tables Vol C Tables 4.2.6.8 and 6.1.1.4'
H H 0.0000 0.0000 'International Tables Vol C Tables 4.2.6.8 and 6.1.1.4'
Cl Cl 0.1484 0.1585 'International Tables Vol C Tables 4.2.6.8 and 6.1.1.4'
Cu Cu 0.3201 1.2651 'International Tables Vol C Tables 4.2.6.8 and 6.1.1.4'
N N 0.0061 0.0033 'International Tables Vol C Tables 4.2.6.8 and 6.1.1.4'
O O 0.0106 0.0060 'International Tables Vol C Tables 4.2.6.8 and 6.1.1.4'

loop_
_geom_angle_atom_site_label_1
_geom_angle_atom_site_label_2
_geom_angle_atom_site_label_3
_geom_angle
_geom_angle_site_symmetry_1
_geom_angle_site_symmetry_3
_geom_angle_publ_flag
O1 Cu1 O2 94.45(15) . . ?
O1 Cu1 N3 175.04(17) . . ?
O1 Cu1 O6 84.42(14) . . ?
O1 Cu1 N7 75.63(14) . . ?
O1 Cu1 N13 89.17(17) . . ?
O2 Cu1 N3 80.77(16) . . ?
O2 Cu1 O6 93.81(15) . . ?
O2 Cu1 N7 93.27(16) . . ?
O2 Cu1 N13 169.32(17) . . ?
N3 Cu1 O6 97.15(17) . . ?
N3 Cu1 N7 103.20(17) . . ?
N3 Cu1 N13 95.77(18) . . ?
O6 Cu1 N7 159.28(14) . . ?
N13 Cu1 O6 76.52(15) . . ?
N13 Cu1 N7 97.36(17) . . ?
O18 Cl2 O23 111.1(3) . . ?
O18 Cl2 O25 108.6(3) . . ?
O18 Cl2 O35 109.5(3) . . ?
O23 Cl2 O25 108.4(3) . . ?
O23 Cl2 O35 110.3(3) . . ?
O25 Cl2 O35 108.9(3) . . ?
C11 O1 Cu1 120.0(3) . . ?
C12 O2 Cu1 113.4(3) . . ?
Cu1 N3 H3A 110.2 . . ?
Cu1 N3 H3B 110.2 . . ?
H3A N3 H3B 108.5 . . ?
N4 N3 Cu1 107.5(3) . . ?
N4 N3 H3A 110.2 . . ?
N4 N3 H3B 110.2 . . ?
N3 N4 H4 121.4 . . ?
C12 N4 N3 117.2(4) . . ?
C12 N4 H4 121.4 . . ?
C22 C5 H5 120.4 . . ?
C27 C5 H5 120.4 . . ?
C27 C5 C22 119.2(6) . . ?
C17 O6 Cu1 108.0(3) . . ?
Cu1 N7 H7A 111.0 . . ?
Cu1 N7 H7B 111.0 . . ?
H7A N7 H7B 109.0 . . ?
N8 N7 Cu1 103.7(3) . . ?
N8 N7 H7A 111.0 . . ?
N8 N7 H7B 111.0 . . ?
N7 N8 H8 120.9 . . ?
C11 N8 N7 118.2(4) . . ?
C11 N8 H8 120.9 . . ?
N13 N10 H10 120.3 . . ?
C17 N10 H10 120.3 . . ?
C17 N10 N13 119.4(4) . . ?
O1 C11 N8 121.9(5) . . ?
O1 C11 C14 118.7(4) . . ?
N8 C11 C14 119.4(5) . . ?
O2 C12 N4 120.3(5) . . ?
O2 C12 C21 121.3(5) . . ?
N4 C12 C21 118.3(5) . . ?
Cu1 N13 H13A 109.8 . . ?
Cu1 N13 H13B 109.8 . . ?
N10 N13 Cu1 109.2(3) . . ?
N10 N13 H13A 109.8 . . ?
N10 N13 H13B 109.8 . . ?
H13A N13 H13B 108.3 . . ?
C16 C14 C11 122.8(5) . . ?
C22 C14 C11 118.0(5) . . ?
C22 C14 C16 119.2(5) . . ?
C29 C15 C17 123.7(5) . . ?
C29 C15 C34 119.4(5) . . ?
C34 C15 C17 116.8(5) . . ?
C14 C16 H16 119.8 . . ?
C30 C16 C14 120.3(5) . . ?
C30 C16 H16 119.8 . . ?
O6 C17 N10 121.6(5) . . ?
O6 C17 C15 122.8(5) . . ?
N10 C17 C15 115.6(5) . . ?
C29 C20 H20 119.7 . . ?
C31 C20 H20 119.7 . . ?
C31 C20 C29 120.6(6) . . ?
C24 C21 C12 117.6(5) . . ?
C24 C21 C26 120.3(6) . . ?
C26 C21 C12 122.1(5) . . ?
C5 C22 H22 119.7 . . ?
C14 C22 C5 120.6(6) . . ?
C14 C22 H22 119.7 . . ?
C21 C24 H24 119.7 . . ?
C21 C24 C32 120.6(6) . . ?
C32 C24 H24 119.7 . . ?
C21 C26 H26 120.3 . . ?
C41 C26 C21 119.4(6) . . ?
C41 C26 H26 120.3 . . ?
C5 C27 H27 119.5 . . ?
C30 C27 C5 121.0(5) . . ?
C30 C27 H27 119.5 . . ?
C15 C29 C20 120.3(5) . . ?
C15 C29 H29 119.8 . . ?
C20 C29 H29 119.8 . . ?
C16 C30 H30 120.2 . . ?
C27 C30 C16 119.7(6) . . ?
C27 C30 H30 120.2 . . ?
C20 C31 H31 120.2 . . ?
C20 C31 C40 119.7(6) . . ?
C40 C31 H31 120.2 . . ?
C24 C32 H32 120.5 . . ?
C24 C32 C39 119.0(6) . . ?
C39 C32 H32 120.5 . . ?
C15 C34 H34 120.4 . . ?
C40 C34 C15 119.2(6) . . ?
C40 C34 H34 120.4 . . ?
C32 C39 H39 119.9 . . ?
C41 C39 C32 120.2(6) . . ?
C41 C39 H39 119.9 . . ?
C31 C40 H40 119.6 . . ?
C34 C40 C31 120.8(6) . . ?
C34 C40 H40 119.6 . . ?
C26 C41 H41 119.8 . . ?
C39 C41 C26 120.5(6) . . ?
C39 C41 H41 119.8 . . ?
O9 Cl3 O19 110.9(3) . . ?
O9 Cl3 O36 106.3(3) . . ?
O19 Cl3 O36 103.4(3) . . ?
O28 Cl3 O9 114.7(3) . . ?
O28 Cl3 O19 111.3(3) . . ?
O28 Cl3 O36 109.5(3) . . ?

loop_
_geom_bond_atom_site_label_1
_geom_bond_atom_site_label_2
_geom_bond_distance
_geom_bond_site_symmetry_2
_geom_bond_publ_flag
Cu1 O1 1.983(4) . ?
Cu1 O2 2.003(4) . ?
Cu1 N3 2.031(4) . ?
Cu1 O6 2.282(4) . ?
Cu1 N7 2.338(4) . ?
Cu1 N13 2.063(5) . ?
Cl2 O18 1.415(5) . ?
Cl2 O23 1.421(5) . ?
Cl2 O25 1.435(5) . ?
Cl2 O35 1.449(5) . ?
O1 C11 1.253(6) . ?
O2 C12 1.240(6) . ?
N3 H3A 0.9200 . ?
N3 H3B 0.9200 . ?
N3 N4 1.411(6) . ?
N4 H4 0.8800 . ?
N4 C12 1.335(7) . ?
C5 H5 0.9500 . ?
C5 C22 1.398(8) . ?
C5 C27 1.383(9) . ?
O6 C17 1.230(6) . ?
N7 H7A 0.9200 . ?
N7 H7B 0.9200 . ?
N7 N8 1.411(6) . ?
N8 H8 0.8800 . ?
N8 C11 1.323(6) . ?
N10 H10 0.8800 . ?
N10 N13 1.412(6) . ?
N10 C17 1.351(7) . ?
C11 C14 1.487(7) . ?
C12 C21 1.494(7) . ?
N13 H13A 0.9200 . ?
N13 H13B 0.9200 . ?
C14 C16 1.398(8) . ?
C14 C22 1.385(8) . ?
C15 C17 1.487(8) . ?
C15 C29 1.376(8) . ?
C15 C34 1.408(8) . ?
C16 H16 0.9500 . ?
C16 C30 1.390(8) . ?
C20 H20 0.9500 . ?
C20 C29 1.384(8) . ?
C20 C31 1.367(8) . ?
C21 C24 1.366(8) . ?
C21 C26 1.385(8) . ?
C22 H22 0.9500 . ?
C24 H24 0.9500 . ?
C24 C32 1.386(9) . ?
C26 H26 0.9500 . ?
C26 C41 1.382(8) . ?
C27 H27 0.9500 . ?
C27 C30 1.378(9) . ?
C29 H29 0.9500 . ?
C30 H30 0.9500 . ?
C31 H31 0.9500 . ?
C31 C40 1.382(9) . ?
C32 H32 0.9500 . ?
C32 C39 1.392(9) . ?
C34 H34 0.9500 . ?
C34 C40 1.378(9) . ?
C39 H39 0.9500 . ?
C39 C41 1.371(9) . ?
C40 H40 0.9500 . ?
C41 H41 0.9500 . ?
Cl3 O9 1.416(4) . ?
Cl3 O19 1.424(5) . ?
Cl3 O28 1.395(5) . ?
Cl3 O36 1.480(5) . ?

loop_
_geom_torsion_atom_site_label_1
_geom_torsion_atom_site_label_2
_geom_torsion_atom_site_label_3
_geom_torsion_atom_site_label_4
_geom_torsion
_geom_torsion_site_symmetry_1
_geom_torsion_site_symmetry_2
_geom_torsion_site_symmetry_3
_geom_torsion_site_symmetry_4
_geom_torsion_publ_flag
Cu1 O1 C11 N8 -2.4(7) . . . . ?
Cu1 O1 C11 C14 176.8(3) . . . . ?
Cu1 O2 C12 N4 -4.5(6) . . . . ?
Cu1 O2 C12 C21 179.3(4) . . . . ?
Cu1 N3 N4 C12 7.8(6) . . . . ?
Cu1 O6 C17 N10 13.7(6) . . . . ?
Cu1 O6 C17 C15 -164.9(4) . . . . ?
Cu1 N7 N8 C11 -7.4(5) . . . . ?
O1 Cu1 O2 C12 -171.8(4) . . . . ?
O1 Cu1 N3 N4 8(2) . . . . ?
O1 Cu1 O6 C17 72.2(4) . . . . ?
O1 Cu1 N7 N8 4.6(3) . . . . ?
O1 Cu1 N13 N10 -65.8(3) . . . . ?
O1 C11 C14 C16 176.5(5) . . . . ?
O1 C11 C14 C22 -4.8(7) . . . . ?
O2 Cu1 O1 C11 90.7(4) . . . . ?
O2 Cu1 N3 N4 -7.4(3) . . . . ?
O2 Cu1 O6 C17 166.3(3) . . . . ?
O2 Cu1 N7 N8 -89.2(3) . . . . ?
O2 Cu1 N13 N10 44.2(10) . . . . ?
O2 C12 C21 C24 7.1(8) . . . . ?
O2 C12 C21 C26 -174.2(5) . . . . ?
N3 Cu1 O1 C11 75(2) . . . . ?
N3 Cu1 O2 C12 6.8(4) . . . . ?
N3 Cu1 O6 C17 -112.5(4) . . . . ?
N3 Cu1 N7 N8 -170.5(3) . . . . ?
N3 Cu1 N13 N10 114.7(3) . . . . ?
N3 N4 C12 O2 -2.6(8) . . . . ?
N3 N4 C12 C21 173.8(5) . . . . ?
N4 C12 C21 C24 -169.2(5) . . . . ?
N4 C12 C21 C26 9.5(8) . . . . ?
C5 C27 C30 C16 2.9(9) . . . . ?
O6 Cu1 O1 C11 -175.9(4) . . . . ?
O6 Cu1 O2 C12 103.5(4) . . . . ?
O6 Cu1 N3 N4 -100.2(3) . . . . ?
O6 Cu1 N7 N8 20.6(6) . . . . ?
O6 Cu1 N13 N10 18.7(3) . . . . ?
N7 Cu1 O1 C11 -1.6(4) . . . . ?
N7 Cu1 O2 C12 -96.0(4) . . . . ?
N7 Cu1 N3 N4 83.8(3) . . . . ?
N7 Cu1 O6 C17 56.6(6) . . . . ?
N7 Cu1 N13 N10 -141.2(3) . . . . ?
N7 N8 C11 O1 7.5(7) . . . . ?
N7 N8 C11 C14 -171.8(4) . . . . ?
N8 C11 C14 C16 -4.2(8) . . . . ?
N8 C11 C14 C22 174.6(5) . . . . ?
C11 C14 C16 C30 179.7(5) . . . . ?
C11 C14 C22 C5 -179.7(5) . . . . ?
C12 C21 C24 C32 177.7(6) . . . . ?
C12 C21 C26 C41 -176.6(6) . . . . ?
N13 Cu1 O1 C11 -99.4(4) . . . . ?
N13 Cu1 O2 C12 78.7(9) . . . . ?
N13 Cu1 N3 N4 -177.3(3) . . . . ?
N13 Cu1 O6 C17 -18.3(3) . . . . ?
N13 Cu1 N7 N8 91.8(3) . . . . ?
N13 N10 C17 O6 3.0(8) . . . . ?
N13 N10 C17 C15 -178.2(4) . . . . ?
C14 C16 C30 C27 -1.9(9) . . . . ?
C15 C34 C40 C31 0.3(10) . . . . ?
C16 C14 C22 C5 -0.8(8) . . . . ?
C17 N10 N13 Cu1 -19.8(6) . . . . ?
C17 C15 C29 C20 177.3(5) . . . . ?
C17 C15 C34 C40 -177.3(6) . . . . ?
C20 C31 C40 C34 -1.0(10) . . . . ?
C21 C24 C32 C39 -0.7(10) . . . . ?
C21 C26 C41 C39 -1.3(10) . . . . ?
C22 C5 C27 C30 -2.8(9) . . . . ?
C22 C14 C16 C30 0.9(8) . . . . ?
C24 C21 C26 C41 2.0(9) . . . . ?
C24 C32 C39 C41 1.4(11) . . . . ?
C26 C21 C24 C32 -1.0(10) . . . . ?
C27 C5 C22 C14 1.8(9) . . . . ?
C29 C15 C17 O6 -138.6(6) . . . . ?
C29 C15 C17 N10 42.7(7) . . . . ?
C29 C15 C34 C40 0.3(8) . . . . ?
C29 C20 C31 C40 1.1(9) . . . . ?
C31 C20 C29 C15 -0.5(8) . . . . ?
C32 C39 C41 C26 -0.4(11) . . . . ?
C34 C15 C17 O6 38.9(7) . . . . ?
C34 C15 C17 N10 -139.8(5) . . . . ?
C34 C15 C29 C20 -0.2(8) . . . . ?
